data_4329985
loop_
_publ_author_name
'Romain J. Adcock'
'Duc Hanh Nguyen'
'Sonia Ladeira'
'Carole Le Berre'
'Philippe Serp'
'Philippe Kalck'

_publ_section_title
;
 Reactivity of Rhodium(I) Complexes Bearing Nitrogen-Containing Ligands
 toward CH3I: Synthesis and Full Characterization of Neutral
 cis-[RhX(CO)2(L)] and Acetyl [RhI(\m-I)(COMe)(CO)(L)]2 Complexes
;
_journal_name_full 'Inorganic Chemistry'
_journal_page_first 8670
_journal_page_last 8685
_journal_paper_doi 10.1021/ic2019988
_journal_volume 51
_journal_year 2012
_chemical_compound_source 'synthesis as described'
_chemical_formula_moiety 'C12 H14 I4 N4 O4 Rh2'
_chemical_formula_sum 'C12 H14 I4 N4 O4 Rh2'
_chemical_formula_weight 991.69
_chemical_name_systematic
;
 ?
;
_space_group_IT_number 14
_symmetry_cell_setting monoclinic
_symmetry_Int_Tables_number 14
_symmetry_space_group_name_Hall '-P 2ybc'
_symmetry_space_group_name_H-M 'P 1 21/c 1'
_atom_sites_solution_hydrogens geom
_atom_sites_solution_primary direct
_atom_sites_solution_secondary difmap
_cell_angle_alpha 90
_cell_angle_beta 106.1480(10)
_cell_angle_gamma 90
_cell_formula_units_Z 4
_cell_length_a 7.19570(10)
_cell_length_b 21.5950(5)
_cell_length_c 15.1380(3)
_cell_measurement_reflns_used 9984
_cell_measurement_temperature 180(2)
_cell_measurement_theta_max 30.47
_cell_measurement_theta_min 2.35
_cell_measurement_wavelength 0.71073
_cell_volume 2259.50(8)
_computing_cell_refinement 'Bruker SMART'
_computing_data_collection 'Bruker SMART'
_computing_data_reduction 'Bruker SAINT'
_computing_molecular_graphics 'Ortep-3 for Windows (Farrugia, 1997)'
_computing_publication_material 'WinGX publication routines (Farrugia, 1999)'
_computing_structure_refinement 'SHELXL-97 (Sheldrick, 1997)'
_computing_structure_solution 'SHELXS-97 (Sheldrick, 1990)'
_diffrn_ambient_temperature 180(2)
_diffrn_measured_fraction_theta_full 0.993
_diffrn_measured_fraction_theta_max 0.993
_diffrn_measurement_device_type 'Bruker Kappa APEX II'
_diffrn_measurement_method \w-\f
_diffrn_radiation_monochromator graphite
_diffrn_radiation_probe x-ray
_diffrn_radiation_source 'fine-focus sealed tube'
_diffrn_radiation_type MoK\a
_diffrn_radiation_wavelength 0.71073
_diffrn_reflns_av_R_equivalents 0.0263
_diffrn_reflns_av_unetI/netI 0.0254
_diffrn_reflns_limit_h_max 10
_diffrn_reflns_limit_h_min -10
_diffrn_reflns_limit_k_max 30
_diffrn_reflns_limit_k_min -30
_diffrn_reflns_limit_l_max 21
_diffrn_reflns_limit_l_min -20
_diffrn_reflns_number 27483
_diffrn_reflns_theta_full 30.49
_diffrn_reflns_theta_max 30.49
_diffrn_reflns_theta_min 1.69
_diffrn_standards_decay_% 0
_diffrn_standards_interval_count 0
_diffrn_standards_interval_time 0
_diffrn_standards_number 0
_exptl_absorpt_coefficient_mu 6.949
_exptl_absorpt_correction_T_max 0.750
_exptl_absorpt_correction_T_min 0.612
_exptl_absorpt_correction_type multi-scan
_exptl_absorpt_process_details
;
        [c.f. r.h. blessing, acta cryst. (1995), a51, 33-38]
;
_exptl_crystal_colour orange
_exptl_crystal_density_diffrn 2.915
_exptl_crystal_description block
_exptl_crystal_F_000 1792
_exptl_crystal_size_max 0.12
_exptl_crystal_size_mid 0.06
_exptl_crystal_size_min 0.04
_refine_diff_density_max 0.974
_refine_diff_density_min -0.508
_refine_diff_density_rms 0.134
_refine_ls_extinction_method none
_refine_ls_goodness_of_fit_ref 1.061
_refine_ls_hydrogen_treatment mixed
_refine_ls_matrix_type full
_refine_ls_number_parameters 243
_refine_ls_number_reflns 6845
_refine_ls_number_restraints 2
_refine_ls_restrained_S_all 1.061
_refine_ls_R_factor_all 0.0311
_refine_ls_R_factor_gt 0.0214
_refine_ls_shift/su_max 0.002
_refine_ls_shift/su_mean 0
_refine_ls_structure_factor_coef Fsqd
_refine_ls_weighting_details 'calc w=1/[\s^2^(Fo^2^)+(0.0132P)^2^+3.0953P] where P=(Fo^2^+2Fc^2^)/3'
_refine_ls_weighting_scheme calc
_refine_ls_wR_factor_gt 0.0415
_refine_ls_wR_factor_ref 0.044
_reflns_number_gt 5728
_reflns_number_total 6845
_reflns_threshold_expression >2sigma(I)
_cod_data_source_file ic2019988_si_002_11.cif
_cod_data_source_block 6e
_cod_original_sg_symbol_H-M 'P 21/c'
_cod_database_code 4329985

loop_
_symmetry_equiv_pos_as_xyz
'x, y, z'
'-x, y+1/2, -z+1/2'
'-x, -y, -z'
'x, -y-1/2, z-1/2'

loop_
_atom_site_label
_atom_site_type_symbol
_atom_site_fract_x
_atom_site_fract_y
_atom_site_fract_z
_atom_site_U_iso_or_equiv
_atom_site_adp_type
_atom_site_occupancy
_atom_site_symmetry_multiplicity
_atom_site_calc_flag
_atom_site_refinement_flags
I1 I 0.51359(3) 0.245796(11) 1.009983(14) 0.02607(5) Uani 1 1 d .
I3 I 0.31684(3) 0.413125(10) 0.877332(14) 0.02251(5) Uani 1 1 d .
I2 I 0.67062(3) 0.367798(9) 0.733783(14) 0.02102(5) Uani 1 1 d .
I4 I 0.58084(3) 0.544898(10) 0.640235(14) 0.02315(5) Uani 1 1 d .
Rh1 Rh 0.58014(3) 0.306686(11) 0.869534(16) 0.01625(5) Uani 1 1 d .
Rh2 Rh 0.44422(3) 0.478260(11) 0.755024(16) 0.01638(5) Uani 1 1 d .
O1 O 0.8774(4) 0.37965(12) 1.00736(17) 0.0354(6) Uani 1 1 d .
O2 O 0.7132(4) 0.19054(12) 0.8301(2) 0.0389(6) Uani 1 1 d .
O3 O 0.8032(4) 0.51124(13) 0.90287(19) 0.0420(7) Uani 1 1 d .
O4 O 0.1226(4) 0.55337(12) 0.75263(19) 0.0394(6) Uani 1 1 d .
N1 N 0.3492(4) 0.26171(12) 0.77511(18) 0.0200(5) Uani 1 1 d .
N2 N 0.3128(4) 0.20067(13) 0.7759(2) 0.0246(6) Uani 1 1 d D
H102 H 0.408(4) 0.1788(15) 0.811(2) 0.03 Uiso 1 1 d D
N3 N 0.2167(4) 0.44863(12) 0.64249(17) 0.0202(5) Uani 1 1 d .
N4 N 0.0263(4) 0.45647(14) 0.63290(19) 0.0258(6) Uani 1 1 d D
H104 H -0.005(5) 0.4816(14) 0.672(2) 0.031 Uiso 1 1 d D
C1 C 0.7678(4) 0.35120(15) 0.9548(2) 0.0227(6) Uani 1 1 d .
C9 C 0.7743(4) 0.23780(16) 0.8626(2) 0.0225(6) Uani 1 1 d .
C10 C 0.9837(4) 0.25226(17) 0.9013(2) 0.0281(7) Uani 1 1 d .
H10A H 1.0142 0.2556 0.9684 0.042 Uiso 1 1 calc R
H10B H 1.0133 0.2916 0.8758 0.042 Uiso 1 1 calc R
H10C H 1.0614 0.2191 0.8852 0.042 Uiso 1 1 calc R
C5 C 0.1956(5) 0.28544(16) 0.7128(2) 0.0267(7) Uani 1 1 d .
H5 H 0.1794 0.328 0.6969 0.032 Uiso 1 1 calc R
C4 C 0.0627(5) 0.23913(17) 0.6744(2) 0.0301(8) Uani 1 1 d .
H4 H -0.0578 0.2437 0.629 0.036 Uiso 1 1 calc R
C3 C 0.1431(5) 0.18577(17) 0.7162(2) 0.0296(8) Uani 1 1 d .
H3 H 0.0888 0.1454 0.7051 0.036 Uiso 1 1 calc R
C8 C 0.2246(5) 0.41824(16) 0.5664(2) 0.0254(7) Uani 1 1 d .
H8 H 0.3409 0.406 0.5533 0.03 Uiso 1 1 calc R
C7 C 0.0407(5) 0.40709(17) 0.5096(2) 0.0299(8) Uani 1 1 d .
H7 H 0.007 0.3862 0.4521 0.036 Uiso 1 1 calc R
C6 C -0.0820(5) 0.43266(18) 0.5541(2) 0.0309(8) Uani 1 1 d .
H6 H -0.2193 0.4333 0.5328 0.037 Uiso 1 1 calc R
C11 C 0.6654(5) 0.49987(15) 0.8481(2) 0.0250(7) Uani 1 1 d .
C12 C 0.2898(4) 0.55409(15) 0.7831(2) 0.0220(6) Uani 1 1 d .
C13 C 0.4015(5) 0.60284(16) 0.8434(2) 0.0303(8) Uani 1 1 d .
H13A H 0.3195 0.6394 0.841 0.045 Uiso 1 1 calc R
H13B H 0.5142 0.614 0.8224 0.045 Uiso 1 1 calc R
H13C H 0.4448 0.5874 0.9067 0.045 Uiso 1 1 calc R

loop_
_atom_site_aniso_label
_atom_site_aniso_U_11
_atom_site_aniso_U_22
_atom_site_aniso_U_33
_atom_site_aniso_U_23
_atom_site_aniso_U_13
_atom_site_aniso_U_12
I1 0.02452(10) 0.02988(12) 0.02142(10) 0.00660(9) 0.00244(8) -0.00584(8)
I3 0.02408(10) 0.02414(10) 0.02082(10) 0.00223(8) 0.00874(8) 0.00184(8)
I2 0.02392(9) 0.01912(10) 0.02181(10) 0.00253(8) 0.00933(8) 0.00256(8)
I4 0.02525(10) 0.02097(10) 0.02433(10) 0.00151(8) 0.00872(8) -0.00255(8)
Rh1 0.01458(10) 0.01558(11) 0.01717(11) 0.00084(9) 0.00205(8) -0.00047(8)
Rh2 0.01715(10) 0.01528(11) 0.01597(11) -0.00078(9) 0.00339(8) 0.00037(8)
O1 0.0313(13) 0.0372(15) 0.0316(13) -0.0057(12) -0.0014(11) -0.0088(11)
O2 0.0275(12) 0.0270(14) 0.0582(18) -0.0085(13) 0.0050(12) 0.0064(11)
O3 0.0332(14) 0.0433(17) 0.0392(15) -0.0083(13) -0.0071(12) -0.0044(12)
O4 0.0313(13) 0.0329(15) 0.0508(17) -0.0135(13) 0.0063(12) 0.0102(11)
N1 0.0193(12) 0.0171(13) 0.0219(13) 0.0007(10) 0.0030(10) -0.0013(10)
N2 0.0221(13) 0.0169(13) 0.0310(15) -0.0010(11) 0.0013(11) -0.0004(10)
N3 0.0203(12) 0.0200(13) 0.0199(12) 0.0003(10) 0.0052(10) -0.0008(10)
N4 0.0200(13) 0.0321(16) 0.0251(14) -0.0018(12) 0.0061(11) -0.0009(12)
C1 0.0210(14) 0.0235(16) 0.0233(16) 0.0034(13) 0.0058(12) 0.0003(12)
C9 0.0203(14) 0.0269(17) 0.0189(15) 0.0034(13) 0.0032(11) -0.0048(13)
C10 0.0173(14) 0.0305(18) 0.0356(19) 0.0020(15) 0.0057(13) 0.0041(13)
C5 0.0259(16) 0.0242(17) 0.0256(17) 0.0008(14) 0.0000(13) -0.0005(13)
C4 0.0201(14) 0.035(2) 0.0289(17) -0.0023(15) -0.0038(13) -0.0015(14)
C3 0.0251(16) 0.0266(18) 0.0343(19) -0.0075(15) 0.0033(14) -0.0076(14)
C8 0.0287(16) 0.0277(18) 0.0193(15) -0.0027(13) 0.0059(13) 0.0006(14)
C7 0.0367(18) 0.0280(18) 0.0207(16) -0.0004(14) 0.0009(14) -0.0034(15)
C6 0.0241(16) 0.035(2) 0.0282(18) -0.0002(15) -0.0010(13) -0.0045(14)
C11 0.0265(16) 0.0216(16) 0.0264(16) -0.0011(13) 0.0065(13) 0.0011(13)
C12 0.0229(15) 0.0260(17) 0.0155(14) 0.0049(12) 0.0031(11) -0.0044(13)
C13 0.0363(18) 0.0258(18) 0.0293(18) -0.0062(15) 0.0097(15) 0.0018(15)

loop_
_atom_type_symbol
_atom_type_description
_atom_type_scat_dispersion_real
_atom_type_scat_dispersion_imag
_atom_type_scat_source
C C 0.0033 0.0016 'International Tables Vol C Tables 4.2.6.8 and 6.1.1.4'
H H 0 0 'International Tables Vol C Tables 4.2.6.8 and 6.1.1.4'
I I -0.4742 1.8119 'International Tables Vol C Tables 4.2.6.8 and 6.1.1.4'
N N 0.0061 0.0033 'International Tables Vol C Tables 4.2.6.8 and 6.1.1.4'
O O 0.0106 0.006 'International Tables Vol C Tables 4.2.6.8 and 6.1.1.4'
Rh Rh -1.1178 0.9187 'International Tables Vol C Tables 4.2.6.8 and 6.1.1.4'

loop_
_geom_angle_atom_site_label_1
_geom_angle_atom_site_label_2
_geom_angle_atom_site_label_3
_geom_angle
Rh2 I3 Rh1 91.939(9)
Rh1 I2 Rh2 93.175(9)
C1 Rh1 C9 92.11(13)
C1 Rh1 N1 174.91(12)
C9 Rh1 N1 92.91(11)
C1 Rh1 I1 87.58(10)
C9 Rh1 I1 87.66(9)
N1 Rh1 I1 91.78(7)
C1 Rh1 I2 89.62(10)
C9 Rh1 I2 90.21(9)
N1 Rh1 I2 91.20(7)
I1 Rh1 I2 176.422(11)
C1 Rh1 I3 85.48(10)
C9 Rh1 I3 176.13(9)
N1 Rh1 I3 89.56(7)
I1 Rh1 I3 95.243(9)
I2 Rh1 I3 86.760(9)
C11 Rh2 C12 92.33(13)
C11 Rh2 N3 173.29(12)
C12 Rh2 N3 93.72(11)
C11 Rh2 I4 88.02(10)
C12 Rh2 I4 91.31(8)
N3 Rh2 I4 88.92(7)
C11 Rh2 I3 89.61(10)
C12 Rh2 I3 88.15(8)
N3 Rh2 I3 93.50(7)
I4 Rh2 I3 177.544(12)
C11 Rh2 I2 84.49(10)
C12 Rh2 I2 174.62(8)
N3 Rh2 I2 89.70(7)
I4 Rh2 I2 92.909(9)
I3 Rh2 I2 87.499(9)
C5 N1 N2 104.9(3)
C5 N1 Rh1 130.0(2)
N2 N1 Rh1 124.4(2)
C3 N2 N1 111.8(3)
C3 N2 H102 134(3)
N1 N2 H102 114(3)
C8 N3 N4 104.7(3)
C8 N3 Rh2 129.4(2)
N4 N3 Rh2 125.9(2)
C6 N4 N3 111.8(3)
C6 N4 H104 130(3)
N3 N4 H104 117(3)
O1 C1 Rh1 177.6(3)
O2 C9 C10 124.9(3)
O2 C9 Rh1 118.1(2)
C10 C9 Rh1 117.0(2)
C9 C10 H10A 109.5
C9 C10 H10B 109.5
H10A C10 H10B 109.5
C9 C10 H10C 109.5
H10A C10 H10C 109.5
H10B C10 H10C 109.5
N1 C5 C4 110.8(3)
N1 C5 H5 124.6
C4 C5 H5 124.6
C3 C4 C5 105.0(3)
C3 C4 H4 127.5
C5 C4 H4 127.5
N2 C3 C4 107.4(3)
N2 C3 H3 126.3
C4 C3 H3 126.3
N3 C8 C7 111.0(3)
N3 C8 H8 124.5
C7 C8 H8 124.5
C6 C7 C8 105.1(3)
C6 C7 H7 127.5
C8 C7 H7 127.5
N4 C6 C7 107.4(3)
N4 C6 H6 126.3
C7 C6 H6 126.3
O3 C11 Rh2 177.2(3)
O4 C12 C13 125.4(3)
O4 C12 Rh2 117.4(3)
C13 C12 Rh2 117.1(2)
C12 C13 H13A 109.5
C12 C13 H13B 109.5
H13A C13 H13B 109.5
C12 C13 H13C 109.5
H13A C13 H13C 109.5
H13B C13 H13C 109.5

loop_
_geom_bond_atom_site_label_1
_geom_bond_atom_site_label_2
_geom_bond_distance
I1 Rh1 2.6543(3)
I3 Rh2 2.6815(3)
I3 Rh1 3.0019(3)
I2 Rh1 2.6707(3)
I2 Rh2 2.9562(3)
I4 Rh2 2.6471(3)
Rh1 C1 1.856(3)
Rh1 C9 2.064(3)
Rh1 N1 2.104(3)
Rh2 C11 1.868(3)
Rh2 C12 2.088(3)
Rh2 N3 2.107(3)
O1 C1 1.133(4)
O2 C9 1.165(4)
O3 C11 1.128(4)
O4 C12 1.163(4)
N1 C5 1.339(4)
N1 N2 1.345(4)
N2 C3 1.341(4)
N2 H102 0.878(10)
N3 C8 1.340(4)
N3 N4 1.348(4)
N4 C6 1.333(4)
N4 H104 0.875(10)
C9 C10 1.490(4)
C10 H10A 0.98
C10 H10B 0.98
C10 H10C 0.98
C5 C4 1.394(5)
C5 H5 0.95
C4 C3 1.364(5)
C4 H4 0.95
C3 H3 0.95
C8 C7 1.384(5)
C8 H8 0.95
C7 C6 1.368(5)
C7 H7 0.95
C6 H6 0.95
C12 C13 1.476(5)
C13 H13A 0.98
C13 H13B 0.98
C13 H13C 0.98
